data_4030274
loop_
_publ_author_name
'Caullet, P.'
'Guth, J. L.'
'Hazm, J.'
'Lamblin, J. M.'
'Gies, H.'

_publ_section_title
;
 Synthesis, characterization and crystal structure of the new clathrasil
 phase octadecasil
;
_journal_name_full 'European Journal of Solid State and Inorganic Chemistry'
_journal_page_first 345
_journal_page_last 361
_journal_volume 28
_journal_year 1991
_chemical_formula_sum 'C14 H24 F2 N2 O40 Si20'
_chemical_formula_weight 1460.04
_space_group_IT_number 87
_symmetry_cell_setting tetragonal
_symmetry_Int_Tables_number 87
_symmetry_space_group_name_Hall '-I 4'
_symmetry_space_group_name_H-M 'I 4/m'
_cell_angle_alpha 90
_cell_angle_beta 90
_cell_angle_gamma 90
_cell_formula_units_Z 1
_cell_length_a 9.194(2)
_cell_length_b 9.194(2)
_cell_length_c 13.396(4)
_cell_volume 1132.4(5)
_diffrn_ambient_temperature 293
_diffrn_radiation_probe x-ray
_diffrn_radiation_type MoK\a
_diffrn_radiation_wavelength 0.71069
_exptl_absorpt_coefficient_mu 0.612
_exptl_crystal_density_diffrn 1.873
_refine_ls_number_reflns 585
_refine_ls_R_factor_gt 0.0613
_refine_ls_wR_factor_gt 0.0394
_cod_data_source_file EJSSIC-1991-28-345-361.cif
_cod_data_source_block octadecasil
_cod_original_cell_volume 1132.4(6)
_cod_database_code 4030274

loop_
_symmetry_equiv_pos_site_id
_symmetry_equiv_pos_as_xyz
1 x,y,z
2 -y,x,z
3 -x,-y,z
4 y,-x,z
5 -x,-y,-z
6 y,-x,-z
7 x,y,-z
8 -y,x,-z
9 1/2+x,1/2+y,1/2+z
10 1/2-y,1/2+x,1/2+z
11 1/2-x,1/2-y,1/2+z
12 1/2+y,1/2-x,1/2+z
13 1/2-x,1/2-y,1/2-z
14 1/2+y,1/2-x,1/2-z
15 1/2+x,1/2+y,1/2-z
16 1/2-y,1/2+x,1/2-z

loop_
_atom_site_aniso_label
_atom_site_aniso_U_11
_atom_site_aniso_U_22
_atom_site_aniso_U_33
_atom_site_aniso_U_23
_atom_site_aniso_U_13
_atom_site_aniso_U_12
Si1 0.0075(5) 0.0082(5) 0.0073(4) 0.0004(5) -0.0005(5) 0.0004(4)
Si2 0.0068(6) 0.0058(6) 0.0055(9) 0.0000 0.0000 0.0000
O1 0.0123(13) 0.0124(13) 0.0118(12) 0.0027(11) -0.0065(12) -0.0017(12)
O2 0.0143(14) 0.0137(15) 0.0204(14) 0.0056(13) -0.0045(12) -0.0050(12)
O3 0.013(2) 0.029(2) 0.0095(19) 0.0000 0.0000 -0.0034(19)

loop_
_atom_site_label
_atom_site_type_symbol
_atom_site_thermal_displace_type
_atom_site_fract_x
_atom_site_fract_y
_atom_site_fract_z
_atom_site_occupancy
_atom_site_U_iso_or_equiv
Si1 Si Uani 0.23030(10) 0.03870(10) 0.11370(10) 1.000 0.0077(3)
Si2 Si Uani 0.50000 0.00000 0.25000 1.000 0.0060(4)
O1 O Uani 0.3724(3) 0.0659(3) 0.1817(2) 1.000 0.0122(7)
O2 O Uani 0.3308(3) 0.6201(3) 0.3583(2) 1.000 0.0161(8)
O3 O Uani 0.2883(4) 0.0502(5) 0.00000 1.000 0.0172(11)
C4 C Uiso 0.14000 0.13000 0.16000 0.078 0.0779
C3 C Uiso 0.00000 0.07000 0.37000 0.049 0.0490
F F Uiso 0.00000 0.00000 0.00000 0.037 0.0368
C1 C Uiso 0.05000 0.14000 0.50000 0.151 0.1508
C2 C Uiso 0.13000 0.06000 0.41000 0.184 0.1836

loop_
_atom_type_symbol
_atom_type_description
_atom_type_scat_dispersion_real
_atom_type_scat_dispersion_imag
_atom_type_scat_source
C C 0.0033 0.0016 ' International Tables Vol C Tables 4.2.6.8 and 6.1.1.4'
O O 0.0106 0.0060 ' International Tables Vol C Tables 4.2.6.8 and 6.1.1.4'
Si Si 0.0817 0.0704 ' International Tables Vol C Tables 4.2.6.8 and 6.1.1.4'

loop_
_geom_angle_atom_site_label_1
_geom_angle_atom_site_label_2
_geom_angle_atom_site_label_3
_geom_angle
_geom_angle_site_symmetry_1
_geom_angle_site_symmetry_3
_geom_angle_publ_flag
O1 Si1 O3 104.76(17) . . yes
O1 Si1 C4 98.28 . . yes
O1 Si1 C4 109.18 . 4_555 yes
O1 Si1 O2 106.98(15) . 13_555 yes
O1 Si1 O2 105.19(15) . 14_455 yes
O3 Si1 C4 127.02 . . yes
O3 Si1 C4 120.13 . 4_555 yes
O2 Si1 O3 113.2(2) 13_555 . yes
O2 Si1 O3 112.16(19) 14_455 . yes
C4 Si1 C4 94.96 . 4_555 yes
O2 Si1 C4 104.21 13_555 . yes
O2 Si1 C4 14.89 14_455 . yes
O2 Si1 C4 9.25 13_555 4_555 yes
O2 Si1 C4 104.55 14_455 4_555 yes
O2 Si1 O2 113.65(15) 13_555 14_455 yes
O1 Si2 O1 110.56(14) . 3_655 yes
O1 Si2 O1 108.93(14) . 14_555 yes
O1 Si2 O1 108.93(14) . 16_545 yes
O1 Si2 O1 108.93(14) 3_655 14_555 yes
O1 Si2 O1 108.93(14) 3_655 16_545 yes
O1 Si2 O1 110.56(14) 14_555 16_545 yes
Si1 O1 Si2 148.77(19) . . yes
Si1 O2 Si1 140.79(19) 13_555 16_555 yes
Si1 O2 C4 137.60 13_555 16_555 yes
Si1 O2 C4 46.45 16_555 16_555 yes
Si1 O3 Si1 140.7(3) . 7_555 yes
Si1 C4 Si1 131.52 . 2_555 yes
Si1 C4 O2 118.66 . 14_455 yes
Si1 C4 O2 33.16 2_555 14_455 yes
C3 C3 C3 45.00 2_555 3_555 no
C3 C3 C3 90.00 2_555 4_555 no
C3 C3 C3 45.00 3_555 4_555 no

loop_
_geom_bond_atom_site_label_1
_geom_bond_atom_site_label_2
_geom_bond_distance
_geom_bond_site_symmetry_2
_geom_bond_publ_flag
Si1 O1 1.612(3) . yes
Si1 O3 1.6172(19) . yes
Si1 C4 1.3336 . yes
Si1 C4 1.9835 4_555 yes
Si1 O2 1.609(3) 13_555 yes
Si1 O2 1.615(3) 14_455 yes
Si2 O1 1.606(3) . yes
Si2 O1 1.606(3) 3_655 yes
Si2 O1 1.606(3) 14_555 yes
Si2 O1 1.606(3) 16_545 yes
O2 C4 0.4727 16_555 yes
C3 C3 0.9102 2_555 no
C3 C3 1.2872 3_555 no
C3 C3 0.9102 4_555 no

loop_
_geom_torsion_atom_site_label_1
_geom_torsion_atom_site_label_2
_geom_torsion_atom_site_label_3
_geom_torsion_atom_site_label_4
_geom_torsion
_geom_torsion_site_symmetry_1
_geom_torsion_site_symmetry_3
_geom_torsion_site_symmetry_4
_geom_torsion_publ_flag
O3 Si1 O1 Si2 -101.8(4) . . . no
O2 Si1 O1 Si2 18.7(4) 13_555 . . no
O2 Si1 O1 Si2 139.8(3) 14_455 . . no
O1 Si1 O3 Si1 179.7(4) . . 7_555 no
O1 Si1 O2 Si1 179.3(3) . 13_555 4_555 no
O1 Si1 O2 Si1 179.6(3) . 14_455 2_555 no
O1 Si2 O1 Si1 79.5(4) 3_655 . . no
O1 Si2 O1 Si1 -160.9(3) 14_555 . . no
O1 Si2 O1 Si1 -40.2(4) 16_545 . . no
